data_4111477
loop_
_publ_author_name
'Ting Bin Wen'
'Wai Yiu Hung'
'Herman H. Y. Sung'
'Ian D. Williams'
'Guochen Jia'

_publ_section_title
;
 Syntheses of Metallabenzynes from an Allenylcarbene Complex
;
_journal_name_full 'Journal of the American Chemical Society'
_journal_page_first 2856
_journal_page_last 2857
_journal_paper_doi 10.1021/ja0429061
_journal_volume 127
_journal_year 2005
_chemical_formula_moiety 'C61 H50 Cl2 Os P2, C H2 Cl2'
_chemical_formula_sum 'C62 H52 Cl4 Os P2'
_chemical_formula_weight 1190.98
_chemical_name_systematic
; 
 ? 
;
_space_group_IT_number 2
_symmetry_cell_setting triclinic
_symmetry_space_group_name_Hall '-P 1'
_symmetry_space_group_name_H-M 'P -1'
_atom_sites_solution_hydrogens geom
_atom_sites_solution_primary direct
_atom_sites_solution_secondary difmap
_audit_creation_method SHELXL-97
_cell_angle_alpha 95.8400(10)
_cell_angle_beta 100.0340(10)
_cell_angle_gamma 116.6070(10)
_cell_formula_units_Z 2
_cell_length_a 12.5348(8)
_cell_length_b 13.5531(8)
_cell_length_c 17.7530(11)
_cell_measurement_reflns_used 2200
_cell_measurement_temperature 100(2)
_cell_measurement_theta_max 21.72
_cell_measurement_theta_min 2.28
_cell_volume 2599.4(3)
_computing_structure_refinement 'SHELXL-97 (Sheldrick, 1997)'
_computing_structure_solution 'SHELXS-97 (Sheldrick, 1990)'
_diffrn_ambient_temperature 100(2)
_diffrn_measured_fraction_theta_full 0.979
_diffrn_measured_fraction_theta_max 0.979
_diffrn_radiation_monochromator graphite
_diffrn_radiation_source 'fine-focus sealed tube'
_diffrn_radiation_type MoK\a
_diffrn_radiation_wavelength 0.71073
_diffrn_reflns_av_R_equivalents 0.0396
_diffrn_reflns_av_sigmaI/netI 0.0830
_diffrn_reflns_limit_h_max 15
_diffrn_reflns_limit_h_min -14
_diffrn_reflns_limit_k_max 16
_diffrn_reflns_limit_k_min -16
_diffrn_reflns_limit_l_max 21
_diffrn_reflns_limit_l_min -21
_diffrn_reflns_number 15281
_diffrn_reflns_theta_full 26.00
_diffrn_reflns_theta_max 26.00
_diffrn_reflns_theta_min 1.72
_exptl_absorpt_coefficient_mu 2.760
_exptl_absorpt_correction_T_max 1.000000
_exptl_absorpt_correction_T_min 0.761302
_exptl_absorpt_correction_type 'empirical based on SADABS'
_exptl_absorpt_process_details SADABS
_exptl_crystal_colour green
_exptl_crystal_density_diffrn 1.522
_exptl_crystal_description plate
_exptl_crystal_F_000 1196
_exptl_crystal_size_max 0.20
_exptl_crystal_size_mid 0.20
_exptl_crystal_size_min 0.05
_refine_diff_density_max 1.375
_refine_diff_density_min -0.767
_refine_diff_density_rms 0.144
_refine_ls_extinction_method none
_refine_ls_goodness_of_fit_ref 0.972
_refine_ls_hydrogen_treatment riding
_refine_ls_matrix_type full
_refine_ls_number_parameters 622
_refine_ls_number_reflns 10011
_refine_ls_number_restraints 6
_refine_ls_restrained_S_all 0.972
_refine_ls_R_factor_all 0.0566
_refine_ls_R_factor_gt 0.0427
_refine_ls_shift/su_max 0.005
_refine_ls_shift/su_mean 0.000
_refine_ls_structure_factor_coef Fsqd
_refine_ls_weighting_details 'calc w=1/[\s^2^(Fo^2^)+(0.0260P)^2^+0.0000P] where P=(Fo^2^+2Fc^2^)/3'
_refine_ls_weighting_scheme calc
_refine_ls_wR_factor_gt 0.0776
_refine_ls_wR_factor_ref 0.0816
_reflns_number_gt 8363
_reflns_number_total 10011
_reflns_threshold_expression >2sigma(I)
_cod_data_source_file ja0429061si20050118_112431.cif
_cod_data_source_block Compound4
_cod_database_code 4111477

loop_
_symmetry_equiv_pos_as_xyz
'x, y, z'
'-x, -y, -z'

loop_
_atom_site_label
_atom_site_type_symbol
_atom_site_fract_x
_atom_site_fract_y
_atom_site_fract_z
_atom_site_U_iso_or_equiv
_atom_site_adp_type
_atom_site_occupancy
_atom_site_symmetry_multiplicity
_atom_site_calc_flag
_atom_site_refinement_flags
Os1 Os 0.805534(18) 0.415575(17) 0.246108(12) 0.01068(6) Uani 1 1 d .
P1 P 0.99555(12) 0.41716(11) 0.23331(8) 0.0124(3) Uani 1 1 d .
P2 P 0.63746(12) 0.43517(11) 0.28030(8) 0.0125(3) Uani 1 1 d .
Cl1 Cl 0.85782(11) 0.56644(10) 0.17086(7) 0.0159(3) Uani 1 1 d .
Cl2 Cl 0.92627(11) 0.56961(10) 0.36148(7) 0.0156(3) Uani 1 1 d .
C1 C 0.7589(4) 0.2897(4) 0.2820(3) 0.0141(11) Uani 1 1 d U
C2 C 0.6987(4) 0.1739(4) 0.2736(3) 0.0135(11) Uani 1 1 d .
C3 C 0.6455(4) 0.1211(4) 0.1951(3) 0.0147(11) Uani 1 1 d .
C4 C 0.6505(4) 0.1836(4) 0.1345(3) 0.0157(11) Uani 1 1 d .
H4A H 0.6133 0.1409 0.0825 0.019 Uiso 1 1 calc R
C5 C 0.7041(4) 0.3004(4) 0.1431(3) 0.0122(10) Uani 1 1 d .
C6 C 0.5829(5) -0.0055(4) 0.1707(3) 0.0176(11) Uani 1 1 d .
H6A H 0.5052 -0.0318 0.1305 0.021 Uiso 1 1 calc R
H6B H 0.5623 -0.0399 0.2163 0.021 Uiso 1 1 calc R
C11 C 0.6811(4) 0.3320(4) 0.0659(3) 0.0146(11) Uani 1 1 d .
C12 C 0.6148(5) 0.3908(4) 0.0514(3) 0.0182(11) Uani 1 1 d .
H12A H 0.5879 0.4159 0.0926 0.022 Uiso 1 1 calc R
C13 C 0.5877(5) 0.4132(4) -0.0217(3) 0.0215(12) Uani 1 1 d .
H13A H 0.5407 0.4517 -0.0306 0.026 Uiso 1 1 calc R
C14 C 0.6287(5) 0.3798(4) -0.0820(3) 0.0210(12) Uani 1 1 d .
H14A H 0.6115 0.3964 -0.1319 0.025 Uiso 1 1 calc R
C15 C 0.6947(5) 0.3222(4) -0.0688(3) 0.0190(12) Uani 1 1 d .
H15A H 0.7229 0.2988 -0.1099 0.023 Uiso 1 1 calc R
C16 C 0.7199(4) 0.2982(4) 0.0040(3) 0.0150(11) Uani 1 1 d .
H16A H 0.7649 0.2578 0.0120 0.018 Uiso 1 1 calc R
C21 C 0.6667(5) -0.0428(4) 0.1379(3) 0.0171(11) Uani 1 1 d .
C22 C 0.7870(5) -0.0058(4) 0.1799(3) 0.0194(12) Uani 1 1 d .
H22A H 0.8183 0.0444 0.2292 0.023 Uiso 1 1 calc R
C23 C 0.8613(5) -0.0421(4) 0.1497(4) 0.0283(14) Uani 1 1 d .
H23A H 0.9439 -0.0158 0.1781 0.034 Uiso 1 1 calc R
C24 C 0.8162(6) -0.1156(5) 0.0793(4) 0.0340(16) Uani 1 1 d .
H24A H 0.8675 -0.1402 0.0592 0.041 Uiso 1 1 calc R
C25 C 0.6973(6) -0.1541(5) 0.0374(4) 0.0313(15) Uani 1 1 d .
H25A H 0.6660 -0.2063 -0.0110 0.038 Uiso 1 1 calc R
C26 C 0.6231(5) -0.1162(4) 0.0663(3) 0.0210(12) Uani 1 1 d .
H26A H 0.5417 -0.1409 0.0366 0.025 Uiso 1 1 calc R
C31 C 0.6910(5) 0.1166(4) 0.3413(3) 0.0152(11) Uani 1 1 d .
C32 C 0.7965(5) 0.1247(4) 0.3883(3) 0.0236(13) Uani 1 1 d .
H32A H 0.8736 0.1665 0.3765 0.028 Uiso 1 1 calc R
C33 C 0.7916(5) 0.0730(5) 0.4520(3) 0.0259(13) Uani 1 1 d .
H33A H 0.8654 0.0814 0.4840 0.031 Uiso 1 1 calc R
C34 C 0.6798(5) 0.0091(4) 0.4696(3) 0.0194(12) Uani 1 1 d .
C35 C 0.5748(5) -0.0006(4) 0.4222(3) 0.0190(12) Uani 1 1 d .
H35A H 0.4972 -0.0450 0.4327 0.023 Uiso 1 1 calc R
C36 C 0.5802(5) 0.0533(4) 0.3595(3) 0.0178(11) Uani 1 1 d .
H36A H 0.5065 0.0466 0.3284 0.021 Uiso 1 1 calc R
C37 C 0.6754(5) -0.0453(5) 0.5401(3) 0.0300(14) Uani 1 1 d .
H37A H 0.5899 -0.0868 0.5436 0.045 Uiso 1 1 calc R
H37B H 0.7241 0.0131 0.5875 0.045 Uiso 1 1 calc R
H37C H 0.7094 -0.0975 0.5348 0.045 Uiso 1 1 calc R
C41 C 1.1412(4) 0.5485(4) 0.2565(3) 0.0127(10) Uani 1 1 d .
C42 C 1.1518(5) 0.6562(4) 0.2664(3) 0.0175(11) Uani 1 1 d .
H42A H 1.0803 0.6655 0.2618 0.021 Uiso 1 1 calc R
C43 C 1.2680(5) 0.7502(4) 0.2829(3) 0.0204(12) Uani 1 1 d .
H43A H 1.2753 0.8236 0.2898 0.024 Uiso 1 1 calc R
C44 C 1.3728(5) 0.7381(4) 0.2895(3) 0.0182(12) Uani 1 1 d .
H44A H 1.4515 0.8027 0.3006 0.022 Uiso 1 1 calc R
C45 C 1.3625(5) 0.6310(4) 0.2796(3) 0.0178(12) Uani 1 1 d .
H45A H 1.4340 0.6219 0.2836 0.021 Uiso 1 1 calc R
C46 C 1.2484(4) 0.5386(4) 0.2642(3) 0.0153(11) Uani 1 1 d .
H46A H 1.2422 0.4657 0.2587 0.018 Uiso 1 1 calc R
C51 C 0.9938(4) 0.3555(4) 0.1369(3) 0.0145(11) Uani 1 1 d .
C52 C 0.9372(5) 0.2391(4) 0.1097(3) 0.0180(11) Uani 1 1 d .
H52A H 0.8982 0.1900 0.1422 0.022 Uiso 1 1 calc R
C53 C 0.9370(5) 0.1946(4) 0.0368(3) 0.0209(12) Uani 1 1 d .
H53A H 0.8995 0.1151 0.0199 0.025 Uiso 1 1 calc R
C54 C 0.9915(5) 0.2652(5) -0.0130(3) 0.0226(12) Uani 1 1 d .
H54A H 0.9915 0.2346 -0.0636 0.027 Uiso 1 1 calc R
C55 C 1.0452(5) 0.3802(5) 0.0131(3) 0.0205(12) Uani 1 1 d .
H55A H 1.0816 0.4290 -0.0204 0.025 Uiso 1 1 calc R
C56 C 1.0474(4) 0.4262(4) 0.0868(3) 0.0169(11) Uani 1 1 d .
H56A H 1.0853 0.5057 0.1036 0.020 Uiso 1 1 calc R
C61 C 1.0426(4) 0.3435(4) 0.3032(3) 0.0123(10) Uani 1 1 d .
C62 C 1.0807(4) 0.2652(4) 0.2835(3) 0.0171(11) Uani 1 1 d .
H62A H 1.0756 0.2401 0.2304 0.020 Uiso 1 1 calc R
C63 C 1.1271(4) 0.2229(4) 0.3426(3) 0.0181(12) Uani 1 1 d .
H63A H 1.1531 0.1689 0.3296 0.022 Uiso 1 1 calc R
C64 C 1.1348(4) 0.2597(4) 0.4188(3) 0.0187(12) Uani 1 1 d .
H64A H 1.1647 0.2296 0.4584 0.022 Uiso 1 1 calc R
C65 C 1.0993(5) 0.3407(4) 0.4397(3) 0.0204(12) Uani 1 1 d .
H65A H 1.1075 0.3673 0.4931 0.025 Uiso 1 1 calc R
C66 C 1.0522(4) 0.3816(4) 0.3817(3) 0.0167(11) Uani 1 1 d .
H66A H 1.0263 0.4356 0.3951 0.020 Uiso 1 1 calc R
C71 C 0.6548(4) 0.5778(4) 0.2897(3) 0.0141(11) Uani 1 1 d .
C72 C 0.6772(4) 0.6421(4) 0.3616(3) 0.0176(11) Uani 1 1 d .
H72A H 0.6840 0.6122 0.4073 0.021 Uiso 1 1 calc R
C73 C 0.6901(4) 0.7499(4) 0.3680(3) 0.0182(11) Uani 1 1 d .
H73A H 0.7051 0.7937 0.4177 0.022 Uiso 1 1 calc R
C74 C 0.6810(4) 0.7929(4) 0.3009(3) 0.0176(12) Uani 1 1 d .
H74A H 0.6899 0.8668 0.3050 0.021 Uiso 1 1 calc R
C75 C 0.6595(4) 0.7306(4) 0.2291(3) 0.0139(11) Uani 1 1 d .
H75A H 0.6516 0.7606 0.1836 0.017 Uiso 1 1 calc R
C76 C 0.6491(4) 0.6235(4) 0.2226(3) 0.0141(11) Uani 1 1 d .
H76A H 0.6382 0.5814 0.1731 0.017 Uiso 1 1 calc R
C81 C 0.4812(4) 0.3424(4) 0.2197(3) 0.0147(11) Uani 1 1 d .
C82 C 0.4367(5) 0.2267(4) 0.2152(3) 0.0205(12) Uani 1 1 d .
H82A H 0.4899 0.1998 0.2388 0.025 Uiso 1 1 calc R
C83 C 0.3164(5) 0.1510(5) 0.1768(3) 0.0239(13) Uani 1 1 d .
H83A H 0.2871 0.0725 0.1740 0.029 Uiso 1 1 calc R
C84 C 0.2384(5) 0.1895(5) 0.1424(3) 0.0242(13) Uani 1 1 d .
H84A H 0.1552 0.1372 0.1170 0.029 Uiso 1 1 calc R
C85 C 0.2802(5) 0.3026(5) 0.1447(3) 0.0203(12) Uani 1 1 d .
H85A H 0.2269 0.3282 0.1195 0.024 Uiso 1 1 calc R
C86 C 0.4013(5) 0.3795(5) 0.1841(3) 0.0204(12) Uani 1 1 d .
H86A H 0.4297 0.4578 0.1868 0.025 Uiso 1 1 calc R
C91 C 0.6129(4) 0.3995(4) 0.3750(3) 0.0143(11) Uani 1 1 d .
C92 C 0.6941(5) 0.3809(4) 0.4272(3) 0.0184(12) Uani 1 1 d .
H92A H 0.7670 0.3866 0.4147 0.022 Uiso 1 1 calc R
C93 C 0.6696(5) 0.3538(4) 0.4983(3) 0.0236(13) Uani 1 1 d .
H93A H 0.7256 0.3411 0.5342 0.028 Uiso 1 1 calc R
C94 C 0.5635(5) 0.3456(5) 0.5161(3) 0.0279(14) Uani 1 1 d .
H94A H 0.5465 0.3273 0.5644 0.034 Uiso 1 1 calc R
C95 C 0.4820(5) 0.3636(5) 0.4643(3) 0.0259(13) Uani 1 1 d .
H95A H 0.4093 0.3579 0.4772 0.031 Uiso 1 1 calc R
C96 C 0.5049(5) 0.3900(4) 0.3937(3) 0.0187(12) Uani 1 1 d .
H96A H 0.4478 0.4018 0.3581 0.022 Uiso 1 1 calc R
C1S C 0.9892(6) 0.8394(5) 0.3055(4) 0.0479(19) Uani 1 1 d .
H1SA H 0.9062 0.7946 0.2698 0.057 Uiso 1 1 calc R
H1SB H 1.0088 0.7877 0.3335 0.057 Uiso 1 1 calc R
Cl1S Cl 0.98878(14) 0.94316(13) 0.37371(10) 0.0407(4) Uani 1 1 d .
Cl2S Cl 1.09790(14) 0.90000(14) 0.25035(10) 0.0408(4) Uani 1 1 d .

loop_
_atom_site_aniso_label
_atom_site_aniso_U_11
_atom_site_aniso_U_22
_atom_site_aniso_U_33
_atom_site_aniso_U_23
_atom_site_aniso_U_13
_atom_site_aniso_U_12
Os1 0.01218(11) 0.01154(10) 0.01089(11) 0.00374(8) 0.00476(8) 0.00684(8)
P1 0.0137(7) 0.0136(7) 0.0126(7) 0.0050(6) 0.0056(5) 0.0075(6)
P2 0.0140(7) 0.0129(7) 0.0127(7) 0.0051(6) 0.0054(5) 0.0070(6)
Cl1 0.0180(7) 0.0165(6) 0.0154(7) 0.0062(5) 0.0062(5) 0.0086(5)
Cl2 0.0177(7) 0.0151(6) 0.0140(7) 0.0022(5) 0.0043(5) 0.0078(5)
C1 0.014(3) 0.029(3) 0.008(3) 0.003(2) 0.004(2) 0.017(2)
C2 0.015(3) 0.015(3) 0.014(3) 0.005(2) 0.004(2) 0.010(2)
C3 0.014(3) 0.016(3) 0.019(3) 0.004(2) 0.010(2) 0.008(2)
C4 0.018(3) 0.021(3) 0.009(3) 0.003(2) 0.004(2) 0.010(2)
C5 0.016(3) 0.011(2) 0.011(3) 0.001(2) 0.006(2) 0.007(2)
C6 0.020(3) 0.015(3) 0.020(3) 0.004(2) 0.003(2) 0.011(2)
C11 0.019(3) 0.013(3) 0.012(3) 0.004(2) 0.006(2) 0.007(2)
C12 0.027(3) 0.019(3) 0.010(3) 0.001(2) 0.005(2) 0.013(2)
C13 0.027(3) 0.021(3) 0.020(3) 0.008(2) 0.003(2) 0.015(3)
C14 0.024(3) 0.027(3) 0.014(3) 0.007(2) 0.006(2) 0.013(3)
C15 0.017(3) 0.025(3) 0.014(3) 0.003(2) 0.005(2) 0.009(2)
C16 0.014(3) 0.016(3) 0.014(3) 0.002(2) 0.000(2) 0.008(2)
C21 0.021(3) 0.018(3) 0.019(3) 0.010(2) 0.007(2) 0.013(2)
C22 0.019(3) 0.016(3) 0.022(3) 0.009(2) 0.004(2) 0.007(2)
C23 0.026(3) 0.016(3) 0.048(4) 0.018(3) 0.015(3) 0.010(3)
C24 0.038(4) 0.031(4) 0.052(4) 0.014(3) 0.028(3) 0.025(3)
C25 0.046(4) 0.024(3) 0.032(4) 0.005(3) 0.024(3) 0.020(3)
C26 0.028(3) 0.017(3) 0.019(3) 0.006(2) 0.009(2) 0.010(2)
C31 0.021(3) 0.014(3) 0.013(3) 0.003(2) 0.006(2) 0.010(2)
C32 0.018(3) 0.021(3) 0.025(3) 0.009(3) 0.007(2) 0.003(2)
C33 0.028(3) 0.032(3) 0.019(3) 0.009(3) 0.001(3) 0.016(3)
C34 0.030(3) 0.013(3) 0.016(3) 0.005(2) 0.011(2) 0.009(2)
C35 0.023(3) 0.015(3) 0.016(3) 0.007(2) 0.008(2) 0.005(2)
C36 0.017(3) 0.017(3) 0.018(3) 0.002(2) 0.003(2) 0.008(2)
C37 0.038(4) 0.028(3) 0.026(3) 0.009(3) 0.010(3) 0.015(3)
C41 0.015(3) 0.017(3) 0.009(3) 0.006(2) 0.004(2) 0.008(2)
C42 0.014(3) 0.020(3) 0.019(3) 0.001(2) 0.003(2) 0.009(2)
C43 0.017(3) 0.015(3) 0.028(3) 0.004(2) 0.006(2) 0.007(2)
C44 0.013(3) 0.017(3) 0.018(3) 0.004(2) 0.007(2) 0.000(2)
C45 0.019(3) 0.027(3) 0.015(3) 0.009(2) 0.008(2) 0.016(2)
C46 0.019(3) 0.012(3) 0.012(3) 0.001(2) 0.005(2) 0.004(2)
C51 0.015(3) 0.020(3) 0.017(3) 0.008(2) 0.007(2) 0.013(2)
C52 0.019(3) 0.019(3) 0.019(3) 0.005(2) 0.003(2) 0.012(2)
C53 0.024(3) 0.021(3) 0.018(3) -0.004(2) -0.003(2) 0.015(2)
C54 0.025(3) 0.039(4) 0.013(3) 0.004(3) 0.008(2) 0.022(3)
C55 0.021(3) 0.036(3) 0.015(3) 0.014(3) 0.010(2) 0.019(3)
C56 0.014(3) 0.020(3) 0.020(3) 0.007(2) 0.003(2) 0.010(2)
C61 0.006(2) 0.013(3) 0.018(3) 0.005(2) 0.003(2) 0.004(2)
C62 0.020(3) 0.024(3) 0.014(3) 0.007(2) 0.008(2) 0.014(2)
C63 0.021(3) 0.015(3) 0.027(3) 0.008(2) 0.007(2) 0.014(2)
C64 0.019(3) 0.022(3) 0.016(3) 0.007(2) 0.001(2) 0.011(2)
C65 0.022(3) 0.021(3) 0.015(3) 0.005(2) 0.007(2) 0.007(2)
C66 0.014(3) 0.018(3) 0.017(3) 0.002(2) 0.004(2) 0.007(2)
C71 0.012(3) 0.013(3) 0.019(3) 0.006(2) 0.006(2) 0.006(2)
C72 0.017(3) 0.017(3) 0.019(3) 0.006(2) 0.003(2) 0.008(2)
C73 0.014(3) 0.018(3) 0.019(3) -0.001(2) 0.005(2) 0.004(2)
C74 0.014(3) 0.016(3) 0.026(3) 0.007(2) 0.007(2) 0.009(2)
C75 0.011(3) 0.017(3) 0.014(3) 0.008(2) 0.004(2) 0.006(2)
C76 0.014(3) 0.016(3) 0.012(3) 0.005(2) 0.005(2) 0.006(2)
C81 0.011(3) 0.021(3) 0.012(3) 0.004(2) 0.007(2) 0.007(2)
C82 0.019(3) 0.020(3) 0.025(3) 0.004(2) 0.007(2) 0.011(2)
C83 0.025(3) 0.019(3) 0.028(3) 0.006(3) 0.011(3) 0.009(3)
C84 0.016(3) 0.031(3) 0.020(3) -0.002(3) 0.003(2) 0.009(3)
C85 0.018(3) 0.037(3) 0.015(3) 0.007(3) 0.005(2) 0.019(3)
C86 0.022(3) 0.023(3) 0.018(3) 0.006(2) 0.007(2) 0.011(3)
C91 0.020(3) 0.013(3) 0.011(3) 0.005(2) 0.010(2) 0.005(2)
C92 0.016(3) 0.018(3) 0.022(3) 0.008(2) 0.006(2) 0.007(2)
C93 0.027(3) 0.023(3) 0.016(3) 0.005(2) -0.002(2) 0.010(3)
C94 0.031(3) 0.033(3) 0.012(3) 0.007(3) 0.010(3) 0.007(3)
C95 0.018(3) 0.031(3) 0.023(3) 0.001(3) 0.012(3) 0.006(3)
C96 0.020(3) 0.020(3) 0.017(3) 0.007(2) 0.002(2) 0.011(2)
C1S 0.039(4) 0.024(4) 0.086(6) 0.020(4) 0.024(4) 0.015(3)
Cl1S 0.0253(8) 0.0328(9) 0.0573(12) 0.0059(8) 0.0066(8) 0.0101(7)
Cl2S 0.0294(9) 0.0454(10) 0.0579(12) 0.0235(9) 0.0121(8) 0.0233(8)

loop_
_atom_type_symbol
_atom_type_description
_atom_type_scat_dispersion_real
_atom_type_scat_dispersion_imag
_atom_type_scat_source
C C 0.0033 0.0016 'International Tables Vol C Tables 4.2.6.8 and 6.1.1.4'
H H 0.0000 0.0000 'International Tables Vol C Tables 4.2.6.8 and 6.1.1.4'
P P 0.1023 0.0942 'International Tables Vol C Tables 4.2.6.8 and 6.1.1.4'
Cl Cl 0.1484 0.1585 'International Tables Vol C Tables 4.2.6.8 and 6.1.1.4'
Os Os -1.2165 7.6030 'International Tables Vol C Tables 4.2.6.8 and 6.1.1.4'

loop_
_geom_angle_atom_site_label_1
_geom_angle_atom_site_label_2
_geom_angle_atom_site_label_3
_geom_angle
C1 Os1 C5 80.5(2)
C1 Os1 P2 89.88(14)
C5 Os1 P2 96.47(13)
C1 Os1 P1 91.02(14)
C5 Os1 P1 93.38(13)
P2 Os1 P1 170.12(5)
C1 Os1 Cl1 168.74(16)
C5 Os1 Cl1 88.64(13)
P2 Os1 Cl1 94.33(4)
P1 Os1 Cl1 86.62(4)
C1 Os1 Cl2 105.69(16)
C5 Os1 Cl2 173.61(13)
P2 Os1 Cl2 82.18(4)
P1 Os1 Cl2 88.11(4)
Cl1 Os1 Cl2 85.25(4)
C51 P1 C41 101.1(2)
C51 P1 C61 106.9(2)
C41 P1 C61 97.9(2)
C51 P1 Os1 115.63(16)
C41 P1 Os1 121.51(16)
C61 P1 Os1 111.57(15)
C71 P2 C81 105.3(2)
C71 P2 C91 103.5(2)
C81 P2 C91 98.8(2)
C71 P2 Os1 115.10(15)
C81 P2 Os1 118.50(16)
C91 P2 Os1 113.43(16)
C2 C1 Os1 153.4(4)
C1 C2 C3 111.1(4)
C1 C2 C31 122.8(5)
C3 C2 C31 126.1(4)
C2 C3 C4 122.0(4)
C2 C3 C6 120.8(4)
C4 C3 C6 117.1(5)
C5 C4 C3 127.1(5)
C4 C5 C11 110.5(4)
C4 C5 Os1 125.6(3)
C11 C5 Os1 123.8(3)
C3 C6 C21 110.4(4)
C16 C11 C12 117.3(4)
C16 C11 C5 120.7(4)
C12 C11 C5 121.9(4)
C13 C12 C11 121.3(5)
C12 C13 C14 120.2(5)
C15 C14 C13 119.4(5)
C14 C15 C16 120.3(5)
C15 C16 C11 121.5(4)
C26 C21 C22 118.9(5)
C26 C21 C6 120.3(5)
C22 C21 C6 120.8(5)
C23 C22 C21 120.0(5)
C24 C23 C22 120.2(6)
C23 C24 C25 120.7(5)
C24 C25 C26 119.5(6)
C21 C26 C25 120.7(5)
C36 C31 C32 117.6(4)
C36 C31 C2 122.1(5)
C32 C31 C2 120.3(4)
C31 C32 C33 121.2(5)
C32 C33 C34 120.8(5)
C35 C34 C33 118.0(5)
C35 C34 C37 121.5(5)
C33 C34 C37 120.5(5)
C34 C35 C36 121.1(5)
C31 C36 C35 121.2(5)
C46 C41 C42 118.4(4)
C46 C41 P1 116.8(3)
C42 C41 P1 124.8(4)
C43 C42 C41 119.5(5)
C44 C43 C42 120.9(5)
C43 C44 C45 119.7(5)
C46 C45 C44 119.5(5)
C45 C46 C41 122.0(4)
C52 C51 C56 118.3(5)
C52 C51 P1 122.2(4)
C56 C51 P1 119.5(4)
C53 C52 C51 121.2(5)
C52 C53 C54 120.5(5)
C55 C54 C53 118.5(5)
C54 C55 C56 121.5(5)
C55 C56 C51 120.0(5)
C62 C61 C66 120.0(4)
C62 C61 P1 124.1(4)
C66 C61 P1 115.4(3)
C61 C62 C63 119.5(5)
C64 C63 C62 119.9(4)
C63 C64 C65 121.1(5)
C66 C65 C64 119.2(5)
C65 C66 C61 120.1(4)
C72 C71 C76 119.5(4)
C72 C71 P2 121.3(4)
C76 C71 P2 119.2(4)
C71 C72 C73 120.7(5)
C72 C73 C74 119.1(5)
C75 C74 C73 121.0(5)
C74 C75 C76 120.0(4)
C75 C76 C71 119.5(5)
C86 C81 C82 118.5(5)
C86 C81 P2 124.7(4)
C82 C81 P2 116.6(4)
C83 C82 C81 120.6(5)
C82 C83 C84 120.0(5)
C85 C84 C83 120.6(5)
C84 C85 C86 119.6(5)
C85 C86 C81 120.6(5)
C92 C91 C96 119.4(4)
C92 C91 P2 123.3(4)
C96 C91 P2 117.3(4)
C91 C92 C93 120.4(5)
C94 C93 C92 119.5(5)
C95 C94 C93 120.5(5)
C94 C95 C96 120.6(5)
C95 C96 C91 119.7(5)
Cl1S C1S Cl2S 111.6(3)

loop_
_geom_bond_atom_site_label_1
_geom_bond_atom_site_label_2
_geom_bond_distance
Os1 C1 1.766(5)
Os1 C5 2.056(5)
Os1 P2 2.4066(12)
Os1 P1 2.4226(12)
Os1 Cl1 2.4607(11)
Os1 Cl2 2.4624(13)
P1 C51 1.819(5)
P1 C41 1.830(5)
P1 C61 1.846(5)
P2 C71 1.832(5)
P2 C81 1.833(5)
P2 C91 1.834(5)
C1 C2 1.380(6)
C2 C3 1.393(7)
C2 C31 1.491(6)
C3 C4 1.429(6)
C3 C6 1.508(6)
C4 C5 1.393(6)
C5 C11 1.496(6)
C6 C21 1.526(6)
C11 C16 1.392(6)
C11 C12 1.397(6)
C12 C13 1.383(7)
C13 C14 1.384(7)
C14 C15 1.377(7)
C15 C16 1.382(6)
C21 C26 1.384(7)
C21 C22 1.391(7)
C22 C23 1.389(7)
C23 C24 1.368(8)
C24 C25 1.372(8)
C25 C26 1.390(7)
C31 C36 1.383(6)
C31 C32 1.387(7)
C32 C33 1.387(7)
C33 C34 1.389(7)
C34 C35 1.377(7)
C34 C37 1.512(7)
C35 C36 1.389(6)
C41 C46 1.395(6)
C41 C42 1.395(6)
C42 C43 1.394(7)
C43 C44 1.382(6)
C44 C45 1.387(7)
C45 C46 1.370(7)
C51 C52 1.395(7)
C51 C56 1.402(6)
C52 C53 1.370(7)
C53 C54 1.400(7)
C54 C55 1.380(7)
C55 C56 1.381(7)
C61 C62 1.384(6)
C61 C66 1.401(7)
C62 C63 1.405(6)
C63 C64 1.364(7)
C64 C65 1.397(7)
C65 C66 1.384(6)
C71 C72 1.376(7)
C71 C76 1.403(6)
C72 C73 1.386(6)
C73 C74 1.387(7)
C74 C75 1.367(7)
C75 C76 1.390(6)
C81 C86 1.395(6)
C81 C82 1.397(7)
C82 C83 1.380(7)
C83 C84 1.383(7)
C84 C85 1.374(7)
C85 C86 1.395(7)
C91 C92 1.381(6)
C91 C96 1.404(6)
C92 C93 1.397(7)
C93 C94 1.379(7)
C94 C95 1.375(7)
C95 C96 1.379(7)
C1S Cl1S 1.762(7)
C1S Cl2S 1.765(6)
